data_4087041
loop_
_publ_author_name
'Vinogradov, Mikhail M.'
'Nelyubina, Yulia V.'
'Pavlov, Alexander A.'
'Novikov, Valentin V.'
'Shvydkiy, Nikita V.'
'Kudinov, Alexander R.'

_publ_section_title
;
 Polyhedral Rearrangements in the Complexes of Rhodium and Iridium with
 Isomeric Carborane Anions [7,8-Me2-X-SMe2-7,8-nido-C2B9H8]&#x2212; (X = 9
 and 10)
;
_journal_issue 4
_journal_name_full Organometallics
_journal_page_first 791
_journal_paper_doi 10.1021/acs.organomet.6b00858
_journal_volume 36
_journal_year 2017
_chemical_formula_moiety 'C14 H32 B9 Ir S'
_chemical_formula_sum 'C14 H32 B9 Ir S'
_chemical_formula_weight 521.94
_space_group_crystal_system triclinic
_space_group_IT_number 2
_space_group_name_Hall '-P 1'
_space_group_name_H-M_alt 'P -1'
_symmetry_space_group_name_Hall '-P 1'
_symmetry_space_group_name_H-M 'P -1'
_atom_sites_solution_hydrogens geom
_audit_creation_method SHELXL-2014/6
_cell_angle_alpha 79.2850(10)
_cell_angle_beta 76.6210(10)
_cell_angle_gamma 71.4100(10)
_cell_formula_units_Z 2
_cell_length_a 7.2579(5)
_cell_length_b 10.0699(7)
_cell_length_c 14.6193(10)
_cell_measurement_reflns_used 2022
_cell_measurement_temperature 120(2)
_cell_measurement_theta_max 30
_cell_measurement_theta_min 3
_cell_volume 977.92(12)
_computing_cell_refinement 'APEX2 (Bruker, 2005)'
_computing_data_collection 'APEX2 (Bruker, 2005)'
_computing_data_reduction 'APEX2 (Bruker, 2005)'
_computing_molecular_graphics 'SHELXL-2014/6 (Sheldrick, 2014)'
_computing_publication_material 'SHELXL-2014/6 (Sheldrick, 2014)'
_computing_structure_refinement 'SHELXL-2014/6 (Sheldrick, 2014)'
_computing_structure_solution 'APEX2 (Bruker, 2005)'
_diffrn_ambient_temperature 120(2)
_diffrn_measured_fraction_theta_full 1.000
_diffrn_measured_fraction_theta_max 1.000
_diffrn_measurement_device_type 'Bruker APEX2 CCD area detector'
_diffrn_measurement_method 'phi and omega scans'
_diffrn_radiation_type MoK\a
_diffrn_radiation_wavelength 0.71073
_diffrn_reflns_av_R_equivalents 0.0338
_diffrn_reflns_av_unetI/netI 0.0415
_diffrn_reflns_Laue_measured_fraction_full 1.000
_diffrn_reflns_Laue_measured_fraction_max 1.000
_diffrn_reflns_limit_h_max 9
_diffrn_reflns_limit_h_min -9
_diffrn_reflns_limit_k_max 12
_diffrn_reflns_limit_k_min -12
_diffrn_reflns_limit_l_max 18
_diffrn_reflns_limit_l_min -18
_diffrn_reflns_number 10347
_diffrn_reflns_point_group_measured_fraction_full 1.000
_diffrn_reflns_point_group_measured_fraction_max 1.000
_diffrn_reflns_theta_full 25.242
_diffrn_reflns_theta_max 26.996
_diffrn_reflns_theta_min 1.442
_exptl_absorpt_coefficient_mu 6.927
_exptl_absorpt_correction_T_max 0.0237
_exptl_absorpt_correction_T_min 0.0043
_exptl_absorpt_correction_type multi-scan
_exptl_absorpt_process_details 'APEX2 (Bruker, 2005)'
_exptl_crystal_colour yellow
_exptl_crystal_density_diffrn 1.773
_exptl_crystal_description prism
_exptl_crystal_F_000 508
_exptl_crystal_size_max 0.150
_exptl_crystal_size_mid 0.100
_exptl_crystal_size_min 0.100
_refine_diff_density_max 3.316
_refine_diff_density_min -0.523
_refine_diff_density_rms 0.175
_refine_ls_extinction_method none
_refine_ls_goodness_of_fit_ref 1.076
_refine_ls_hydrogen_treatment constr
_refine_ls_matrix_type full
_refine_ls_number_parameters 230
_refine_ls_number_reflns 4280
_refine_ls_number_restraints 0
_refine_ls_restrained_S_all 1.076
_refine_ls_R_factor_all 0.0405
_refine_ls_R_factor_gt 0.0354
_refine_ls_shift/su_max 0.000
_refine_ls_shift/su_mean 0.000
_refine_ls_structure_factor_coef Fsqd
_refine_ls_weighting_details 'w=1/[\s^2^(Fo^2^)+(0.0517P)^2^] where P=(Fo^2^+2Fc^2^)/3'
_refine_ls_weighting_scheme calc
_refine_ls_wR_factor_gt 0.0850
_refine_ls_wR_factor_ref 0.0883
_reflns_Friedel_coverage 0.000
_reflns_number_gt 3860
_reflns_number_total 4280
_reflns_threshold_expression 'I > 2\s(I)'
_cod_data_source_file om6b00858_si_010.cif
_cod_data_source_block 10
_cod_depositor_comments 'Adding full bibliography for 4087039--4087043.cif.'
_cod_database_code 4087041
_shelx_space_group_comment
;
The symmetry employed for this shelxl refinement is uniquely defined
by the following loop, which should always be used as a source of
symmetry information in preference to the above space-group names.
They are only intended as comments.
;
_shelx_estimated_absorpt_t_min 0.423
_shelx_estimated_absorpt_t_max 0.544
_shelxl_version_number 2014/6

loop_
_space_group_symop_operation_xyz
'x, y, z'
'-x, -y, -z'

loop_
_atom_site_label
_atom_site_type_symbol
_atom_site_fract_x
_atom_site_fract_y
_atom_site_fract_z
_atom_site_U_iso_or_equiv
_atom_site_adp_type
_atom_site_occupancy
_atom_site_site_symmetry_order
_atom_site_calc_flag
_atom_site_refinement_flags_posn
_atom_site_refinement_flags_adp
S1 S 0.5983(2) -0.23663(18) -0.11815(12) 0.0447(4) Uani 1 1 d . .
C1 C 0.3032(9) -0.1834(6) -0.3792(4) 0.0358(12) Uani 1 1 d . .
C2 C 0.2717(9) -0.3441(7) -0.3641(4) 0.0387(13) Uani 1 1 d . .
B3 B 0.1170(9) -0.2179(7) -0.2906(5) 0.0324(13) Uani 1 1 d . .
H3 H -0.0428 -0.1657 -0.2943 0.039 Uiso 1 1 calc R U
Ir4 Ir 0.24024(3) -0.06676(2) -0.25287(2) 0.03054(9) Uani 1 1 d . .
B5 B 0.5094(10) -0.1940(8) -0.3321(5) 0.0375(14) Uani 1 1 d . .
H5 H 0.6096 -0.1256 -0.3621 0.045 Uiso 1 1 calc R U
B6 B 0.5073(10) -0.3283(7) -0.3958(5) 0.0385(14) Uani 1 1 d . .
H6 H 0.6041 -0.3453 -0.4668 0.046 Uiso 1 1 calc R U
B7 B 0.2092(10) -0.4009(7) -0.2486(5) 0.0352(13) Uani 1 1 d . .
H7 H 0.1053 -0.4672 -0.2222 0.042 Uiso 1 1 calc R U
B8 B 0.2084(10) -0.2736(7) -0.1792(5) 0.0334(13) Uani 1 1 d . .
H8 H 0.1104 -0.2622 -0.1079 0.040 Uiso 1 1 calc R U
B9 B 0.4587(9) -0.2598(7) -0.2069(5) 0.0341(13) Uani 1 1 d . .
B10 B 0.6047(10) -0.3802(7) -0.2909(5) 0.0386(15) Uani 1 1 d . .
H10 H 0.7665 -0.4318 -0.2922 0.046 Uiso 1 1 calc R U
B11 B 0.4511(11) -0.4700(7) -0.3139(5) 0.0384(14) Uani 1 1 d . .
H11 H 0.5097 -0.5818 -0.3304 0.046 Uiso 1 1 calc R U
B12 B 0.4200(10) -0.4281(7) -0.1987(5) 0.0354(14) Uani 1 1 d . .
H12 H 0.4597 -0.5129 -0.1391 0.042 Uiso 1 1 calc R U
C13 C 0.2576(10) -0.0954(7) -0.4714(4) 0.0433(14) Uani 1 1 d . .
H13A H 0.2821 -0.1578 -0.5197 0.065 Uiso 1 1 calc R U
H13B H 0.3425 -0.0328 -0.4921 0.065 Uiso 1 1 calc R U
H13C H 0.1185 -0.0388 -0.4620 0.065 Uiso 1 1 calc R U
C14 C 0.1819(11) -0.3793(7) -0.4372(5) 0.0466(15) Uani 1 1 d . .
H14A H 0.2728 -0.3812 -0.4983 0.070 Uiso 1 1 calc R U
H14B H 0.0560 -0.3074 -0.4436 0.070 Uiso 1 1 calc R U
H14C H 0.1588 -0.4719 -0.4168 0.070 Uiso 1 1 calc R U
C15A C 0.4103(12) -0.1993(8) -0.0150(5) 0.0540(18) Uani 1 1 d . .
H15A H 0.4715 -0.2009 0.0385 0.081 Uiso 1 1 calc R U
H15B H 0.3388 -0.2707 0.0002 0.081 Uiso 1 1 calc R U
H15C H 0.3177 -0.1057 -0.0273 0.081 Uiso 1 1 calc R U
C15 C 0.7435(9) -0.4082(8) -0.0735(5) 0.0493(17) Uani 1 1 d . .
H15D H 0.8062 -0.3983 -0.0236 0.074 Uiso 1 1 calc R U
H15E H 0.8457 -0.4504 -0.1252 0.074 Uiso 1 1 calc R U
H15F H 0.6573 -0.4692 -0.0476 0.074 Uiso 1 1 calc R U
C16 C -0.0563(9) 0.0625(7) -0.2113(5) 0.0420(14) Uani 1 1 d . .
H16A H -0.1573 0.0094 -0.1936 0.050 Uiso 1 1 calc R U
C17 C 0.0564(10) 0.0460(7) -0.1394(5) 0.0428(14) Uani 1 1 d . .
H17A H 0.0187 -0.0163 -0.0810 0.051 Uiso 1 1 calc R U
C18 C 0.1209(11) 0.1674(7) -0.1196(5) 0.0486(16) Uani 1 1 d . .
H18A H 0.0292 0.2586 -0.1406 0.058 Uiso 1 1 calc R U
H18B H 0.1131 0.1621 -0.0506 0.058 Uiso 1 1 calc R U
C19 C 0.3322(11) 0.1616(7) -0.1709(5) 0.0494(16) Uani 1 1 d . .
H19A H 0.4263 0.1051 -0.1291 0.059 Uiso 1 1 calc R U
H19B H 0.3462 0.2583 -0.1850 0.059 Uiso 1 1 calc R U
C20 C 0.3831(9) 0.0960(7) -0.2634(5) 0.0406(14) Uani 1 1 d . .
H20A H 0.5275 0.0680 -0.2912 0.049 Uiso 1 1 calc R U
C21 C 0.2580(9) 0.1343(6) -0.3309(4) 0.0376(13) Uani 1 1 d . .
H21A H 0.3323 0.1267 -0.3973 0.045 Uiso 1 1 calc R U
C22 C 0.0644(10) 0.2550(7) -0.3238(5) 0.0444(15) Uani 1 1 d . .
H22A H 0.0470 0.3038 -0.3879 0.053 Uiso 1 1 calc R U
H22B H 0.0704 0.3243 -0.2855 0.053 Uiso 1 1 calc R U
C23 C -0.1138(10) 0.1975(7) -0.2775(5) 0.0477(15) Uani 1 1 d . .
H23A H -0.2172 0.2698 -0.2416 0.057 Uiso 1 1 calc R U
H23B H -0.1706 0.1795 -0.3278 0.057 Uiso 1 1 calc R U

loop_
_atom_site_aniso_label
_atom_site_aniso_U_11
_atom_site_aniso_U_22
_atom_site_aniso_U_33
_atom_site_aniso_U_23
_atom_site_aniso_U_13
_atom_site_aniso_U_12
S1 0.0479(8) 0.0455(9) 0.0474(9) 0.0094(7) -0.0224(7) -0.0216(7)
C1 0.036(3) 0.033(3) 0.036(3) -0.005(2) -0.007(2) -0.007(2)
C2 0.043(3) 0.034(3) 0.036(3) -0.006(2) -0.006(3) -0.008(3)
B3 0.032(3) 0.029(3) 0.035(3) -0.005(3) -0.008(2) -0.006(2)
Ir4 0.03197(12) 0.02811(13) 0.03127(13) -0.00188(8) -0.00710(8) -0.00835(9)
B5 0.033(3) 0.035(4) 0.040(3) 0.001(3) -0.007(3) -0.006(3)
B6 0.037(3) 0.035(4) 0.037(3) -0.005(3) 0.002(3) -0.007(3)
B7 0.038(3) 0.030(3) 0.036(3) -0.006(3) -0.004(3) -0.009(3)
B8 0.035(3) 0.026(3) 0.040(3) -0.007(3) -0.006(3) -0.009(3)
B9 0.031(3) 0.039(4) 0.034(3) 0.000(3) -0.009(2) -0.012(3)
B10 0.033(3) 0.034(3) 0.040(4) 0.003(3) -0.004(3) -0.004(3)
B11 0.043(4) 0.029(3) 0.037(3) -0.001(3) -0.003(3) -0.007(3)
B12 0.039(3) 0.028(3) 0.035(3) 0.001(3) -0.005(3) -0.009(3)
C13 0.049(3) 0.043(4) 0.037(3) -0.002(3) -0.014(3) -0.010(3)
C14 0.060(4) 0.042(4) 0.042(3) -0.013(3) -0.012(3) -0.014(3)
C15A 0.071(5) 0.051(4) 0.043(4) -0.006(3) -0.029(3) -0.008(4)
C15 0.032(3) 0.059(4) 0.047(4) 0.012(3) -0.012(3) -0.006(3)
C16 0.039(3) 0.034(3) 0.050(4) -0.011(3) 0.001(3) -0.011(3)
C17 0.049(3) 0.038(3) 0.040(3) -0.010(3) 0.002(3) -0.013(3)
C18 0.073(5) 0.032(3) 0.039(3) -0.002(3) -0.012(3) -0.014(3)
C19 0.066(4) 0.034(3) 0.056(4) -0.002(3) -0.027(4) -0.017(3)
C20 0.039(3) 0.035(3) 0.050(4) 0.003(3) -0.012(3) -0.016(3)
C21 0.047(3) 0.033(3) 0.036(3) -0.004(2) -0.009(3) -0.016(3)
C22 0.056(4) 0.030(3) 0.047(4) 0.000(3) -0.020(3) -0.008(3)
C23 0.043(3) 0.038(3) 0.062(4) -0.008(3) -0.016(3) -0.007(3)

loop_
_atom_type_symbol
_atom_type_description
_atom_type_scat_dispersion_real
_atom_type_scat_dispersion_imag
_atom_type_scat_source
C C 0.0033 0.0016 'International Tables Vol C Tables 4.2.6.8 and 6.1.1.4'
H H 0.0000 0.0000 'International Tables Vol C Tables 4.2.6.8 and 6.1.1.4'
B B 0.0013 0.0007 'International Tables Vol C Tables 4.2.6.8 and 6.1.1.4'
S S 0.1246 0.1234 'International Tables Vol C Tables 4.2.6.8 and 6.1.1.4'
Ir Ir -1.4442 7.9887 'International Tables Vol C Tables 4.2.6.8 and 6.1.1.4'

loop_
_geom_angle_atom_site_label_1
_geom_angle_atom_site_label_2
_geom_angle_atom_site_label_3
_geom_angle
C15A S1 C15 99.0(3)
C15A S1 B9 103.2(3)
C15 S1 B9 108.8(3)
C13 C1 C2 114.5(5)
C13 C1 B3 120.8(5)
C2 C1 B3 62.2(4)
C13 C1 B6 112.6(5)
C2 C1 B6 60.7(4)
B3 C1 B6 113.1(5)
C13 C1 B5 123.5(5)
C2 C1 B5 109.0(5)
B3 C1 B5 110.5(4)
B6 C1 B5 61.7(4)
C13 C1 Ir4 116.9(4)
C2 C1 Ir4 119.7(4)
B3 C1 Ir4 65.7(3)
B6 C1 Ir4 120.4(4)
B5 C1 Ir4 64.2(3)
C14 C2 C1 117.7(5)
C14 C2 B7 119.9(5)
C1 C2 B7 111.5(5)
C14 C2 B11 120.2(5)
C1 C2 B11 112.6(5)
B7 C2 B11 63.5(4)
C14 C2 B6 118.9(5)
C1 C2 B6 61.1(4)
B7 C2 B6 113.8(5)
B11 C2 B6 62.6(4)
C14 C2 B3 117.1(5)
C1 C2 B3 60.1(4)
B7 C2 B3 62.7(4)
B11 C2 B3 114.8(5)
B6 C2 B3 111.7(5)
C1 B3 C2 57.7(3)
C1 B3 B7 104.6(4)
C2 B3 B7 56.8(3)
C1 B3 B8 109.1(4)
C2 B3 B8 104.1(4)
B7 B3 B8 58.8(3)
C1 B3 Ir4 69.0(3)
C2 B3 Ir4 118.8(4)
B7 B3 Ir4 118.4(4)
B8 B3 Ir4 66.1(3)
C1 B3 H3 121.9
C2 B3 H3 123.1
B7 B3 H3 122.6
B8 B3 H3 123.0
Ir4 B3 H3 109.0
C17 Ir4 C16 39.1(3)
C17 Ir4 C21 87.4(2)
C16 Ir4 C21 79.2(2)
C17 Ir4 C20 79.8(3)
C16 Ir4 C20 96.4(2)
C21 Ir4 C20 38.1(2)
C17 Ir4 B5 157.3(3)
C16 Ir4 B5 163.4(3)
C21 Ir4 B5 96.5(3)
C20 Ir4 B5 89.5(3)
C17 Ir4 B9 113.6(3)
C16 Ir4 B9 142.3(3)
C21 Ir4 B9 134.1(2)
C20 Ir4 B9 103.4(2)
B5 Ir4 B9 49.4(3)
C17 Ir4 B3 113.8(2)
C16 Ir4 B3 88.5(2)
C21 Ir4 B3 127.3(2)
C20 Ir4 B3 162.0(2)
B5 Ir4 B3 81.4(3)
B9 Ir4 B3 82.5(2)
C17 Ir4 B8 93.7(2)
C16 Ir4 B8 99.3(2)
C21 Ir4 B8 176.1(2)
C20 Ir4 B8 145.8(2)
B5 Ir4 B8 83.9(3)
B9 Ir4 B8 48.6(2)
B3 Ir4 B8 48.9(2)
C17 Ir4 C1 155.1(2)
C16 Ir4 C1 117.6(2)
C21 Ir4 C1 97.0(2)
C20 Ir4 C1 118.2(2)
B5 Ir4 C1 46.7(2)
B9 Ir4 C1 80.6(2)
B3 Ir4 C1 45.4(2)
B8 Ir4 C1 80.5(2)
C1 B5 B6 58.3(4)
C1 B5 B10 104.5(5)
B6 B5 B10 58.4(4)
C1 B5 B9 106.9(5)
B6 B5 B9 106.3(5)
B10 B5 B9 59.2(4)
C1 B5 Ir4 69.1(3)
B6 B5 Ir4 121.8(4)
B10 B5 Ir4 119.7(4)
B9 B5 Ir4 65.8(3)
C1 B5 H5 123.3
B6 B5 H5 120.5
B10 B5 H5 121.9
B9 B5 H5 123.6
Ir4 B5 H5 107.7
C2 B6 C1 58.2(4)
C2 B6 B10 105.2(5)
C1 B6 B10 108.4(5)
C2 B6 B11 58.2(4)
C1 B6 B11 106.7(5)
B10 B6 B11 59.8(4)
C2 B6 B5 105.7(5)
C1 B6 B5 59.9(4)
B10 B6 B5 61.8(4)
B11 B6 B5 109.1(5)
C2 B6 H6 124.7
C1 B6 H6 122.2
B10 B6 H6 121.6
B11 B6 H6 122.0
B5 B6 H6 121.0
C2 B7 B12 105.9(5)
C2 B7 B8 109.2(5)
B12 B7 B8 61.7(4)
C2 B7 B11 58.7(4)
B12 B7 B11 59.4(4)
B8 B7 B11 110.3(5)
C2 B7 B3 60.5(4)
B12 B7 B3 109.7(5)
B8 B7 B3 61.6(4)
B11 B7 B3 109.1(5)
C2 B7 H7 123.0
B12 B7 H7 122.0
B8 B7 H7 119.4
B11 B7 H7 121.5
B3 B7 H7 120.2
B7 B8 B9 105.4(5)
B7 B8 B12 58.9(4)
B9 B8 B12 58.9(4)
B7 B8 B3 59.6(4)
B9 B8 B3 105.4(5)
B12 B8 B3 106.0(4)
B7 B8 Ir4 118.2(4)
B9 B8 Ir4 64.9(3)
B12 B8 Ir4 117.7(4)
B3 B8 Ir4 65.1(3)
B7 B8 H8 120.8
B9 B8 H8 124.2
B12 B8 H8 121.0
B3 B8 H8 123.6
Ir4 B8 H8 111.2
B12 B9 B10 59.8(4)
B12 B9 B8 60.7(4)
B10 B9 B8 108.7(5)
B12 B9 B5 107.7(5)
B10 B9 B5 60.3(4)
B8 B9 B5 107.7(4)
B12 B9 S1 117.2(4)
B10 B9 S1 114.7(4)
B8 B9 S1 125.2(4)
B5 B9 S1 122.0(4)
B12 B9 Ir4 120.7(4)
B10 B9 Ir4 119.7(4)
B8 B9 Ir4 66.5(3)
B5 B9 Ir4 64.8(3)
S1 B9 Ir4 114.1(3)
B6 B10 B11 60.5(4)
B6 B10 B12 107.9(5)
B11 B10 B12 59.5(4)
B6 B10 B9 108.4(5)
B11 B10 B9 107.8(5)
B12 B10 B9 59.7(4)
B6 B10 B5 59.8(4)
B11 B10 B5 108.2(5)
B12 B10 B5 107.8(5)
B9 B10 B5 60.5(4)
B6 B10 H10 121.4
B11 B10 H10 121.7
B12 B10 H10 122.2
B9 B10 H10 121.5
B5 B10 H10 121.6
C2 B11 B12 105.6(5)
C2 B11 B10 105.7(5)
B12 B11 B10 60.9(4)
C2 B11 B6 59.2(4)
B12 B11 B6 108.3(5)
B10 B11 B6 59.6(4)
C2 B11 B7 57.8(4)
B12 B11 B7 59.9(4)
B10 B11 B7 107.7(5)
B6 B11 B7 106.5(5)
C2 B11 H11 124.1
B12 B11 H11 121.6
B10 B11 H11 121.9
B6 B11 H11 122.0
B7 B11 H11 122.6
B11 B12 B7 60.7(4)
B11 B12 B9 108.6(5)
B7 B12 B9 107.0(5)
B11 B12 B10 59.6(4)
B7 B12 B10 107.3(5)
B9 B12 B10 60.6(4)
B11 B12 B8 109.4(5)
B7 B12 B8 59.4(4)
B9 B12 B8 60.4(4)
B10 B12 B8 109.1(5)
B11 B12 H12 120.9
B7 B12 H12 122.6
B9 B12 H12 121.7
B10 B12 H12 121.7
B8 B12 H12 120.9
C1 C13 H13A 109.5
C1 C13 H13B 109.5
H13A C13 H13B 109.5
C1 C13 H13C 109.5
H13A C13 H13C 109.5
H13B C13 H13C 109.5
C2 C14 H14A 109.5
C2 C14 H14B 109.5
H14A C14 H14B 109.5
C2 C14 H14C 109.5
H14A C14 H14C 109.5
H14B C14 H14C 109.5
S1 C15A H15A 109.5
S1 C15A H15B 109.5
H15A C15A H15B 109.5
S1 C15A H15C 109.5
H15A C15A H15C 109.5
H15B C15A H15C 109.5
S1 C15 H15D 109.5
S1 C15 H15E 109.5
H15D C15 H15E 109.5
S1 C15 H15F 109.5
H15D C15 H15F 109.5
H15E C15 H15F 109.5
C17 C16 C23 123.5(6)
C17 C16 Ir4 69.8(4)
C23 C16 Ir4 113.9(4)
C17 C16 H16A 114.0
C23 C16 H16A 114.0
Ir4 C16 H16A 114.0
C16 C17 C18 122.4(6)
C16 C17 Ir4 71.0(3)
C18 C17 Ir4 115.8(4)
C16 C17 H17A 113.6
C18 C17 H17A 113.6
Ir4 C17 H17A 113.6
C19 C18 C17 111.6(5)
C19 C18 H18A 109.3
C17 C18 H18A 109.3
C19 C18 H18B 109.3
C17 C18 H18B 109.3
H18A C18 H18B 108.0
C18 C19 C20 111.3(5)
C18 C19 H19A 109.4
C20 C19 H19A 109.4
C18 C19 H19B 109.4
C20 C19 H19B 109.4
H19A C19 H19B 108.0
C21 C20 C19 123.8(6)
C21 C20 Ir4 70.5(3)
C19 C20 Ir4 112.1(4)
C21 C20 H20A 114.2
C19 C20 H20A 114.2
Ir4 C20 H20A 114.2
C20 C21 C22 123.7(6)
C20 C21 Ir4 71.3(4)
C22 C21 Ir4 116.1(4)
C20 C21 H21A 113.1
C22 C21 H21A 113.1
Ir4 C21 H21A 113.1
C21 C22 C23 110.6(5)
C21 C22 H22A 109.5
C23 C22 H22A 109.5
C21 C22 H22B 109.5
C23 C22 H22B 109.5
H22A C22 H22B 108.1
C16 C23 C22 112.2(5)
C16 C23 H23A 109.2
C22 C23 H23A 109.2
C16 C23 H23B 109.2
C22 C23 H23B 109.2
H23A C23 H23B 107.9

loop_
_geom_bond_atom_site_label_1
_geom_bond_atom_site_label_2
_geom_bond_distance
S1 C15A 1.791(8)
S1 C15 1.805(7)
S1 B9 1.907(7)
C1 C13 1.512(8)
C1 C2 1.674(9)
C1 B3 1.716(9)
C1 B6 1.723(9)
C1 B5 1.753(9)
C1 Ir4 2.252(6)
C2 C14 1.517(9)
C2 B7 1.684(9)
C2 B11 1.699(9)
C2 B6 1.716(9)
C2 B3 1.752(9)
B3 B7 1.789(9)
B3 B8 1.825(9)
B3 Ir4 2.198(6)
B3 H3 1.1200
Ir4 C17 2.129(6)
Ir4 C16 2.144(6)
Ir4 C21 2.158(6)
Ir4 C20 2.168(6)
Ir4 B5 2.170(7)
Ir4 B9 2.188(7)
Ir4 B8 2.215(7)
B5 B6 1.784(10)
B5 B10 1.818(10)
B5 B9 1.821(10)
B5 H5 1.1200
B6 B10 1.758(10)
B6 B11 1.774(10)
B6 H6 1.1200
B7 B12 1.767(10)
B7 B8 1.775(9)
B7 B11 1.780(9)
B7 H7 1.1200
B8 B9 1.811(9)
B8 B12 1.817(9)
B8 H8 1.1200
B9 B12 1.782(10)
B9 B10 1.798(10)
B10 B11 1.761(10)
B10 B12 1.784(9)
B10 H10 1.1200
B11 B12 1.758(10)
B11 H11 1.1200
B12 H12 1.1200
C13 H13A 0.9800
C13 H13B 0.9800
C13 H13C 0.9800
C14 H14A 0.9800
C14 H14B 0.9800
C14 H14C 0.9800
C15A H15A 0.9800
C15A H15B 0.9800
C15A H15C 0.9800
C15 H15D 0.9800
C15 H15E 0.9800
C15 H15F 0.9800
C16 C17 1.432(9)
C16 C23 1.515(10)
C16 H16A 1.0000
C17 C18 1.535(9)
C17 H17A 1.0000
C18 C19 1.531(10)
C18 H18A 0.9900
C18 H18B 0.9900
C19 C20 1.532(10)
C19 H19A 0.9900
C19 H19B 0.9900
C20 C21 1.413(9)
C20 H20A 1.0000
C21 C22 1.534(9)
C21 H21A 1.0000
C22 C23 1.547(10)
C22 H22A 0.9900
C22 H22B 0.9900
C23 H23A 0.9900
C23 H23B 0.9900

loop_
_geom_torsion_atom_site_label_1
_geom_torsion_atom_site_label_2
_geom_torsion_atom_site_label_3
_geom_torsion_atom_site_label_4
_geom_torsion
C13 C1 C2 C14 -6.3(8)
B3 C1 C2 C14 107.0(6)
B6 C1 C2 C14 -109.5(6)
B5 C1 C2 C14 -149.4(5)
Ir4 C1 C2 C14 140.1(5)
C13 C1 C2 B7 -150.6(5)
B3 C1 C2 B7 -37.4(5)
B6 C1 C2 B7 106.2(5)
B5 C1 C2 B7 66.3(6)
Ir4 C1 C2 B7 -4.2(6)
C13 C1 C2 B11 140.2(5)
B3 C1 C2 B11 -106.6(5)
B6 C1 C2 B11 37.0(5)
B5 C1 C2 B11 -2.9(6)
Ir4 C1 C2 B11 -73.4(5)
C13 C1 C2 B6 103.2(6)
B3 C1 C2 B6 -143.6(5)
B5 C1 C2 B6 -39.9(5)
Ir4 C1 C2 B6 -110.4(5)
C13 C1 C2 B3 -113.3(6)
B6 C1 C2 B3 143.6(5)
B5 C1 C2 B3 103.7(5)
Ir4 C1 C2 B3 33.2(4)
C13 C1 B3 C2 103.5(6)
B6 C1 B3 C2 -34.3(5)
B5 C1 B3 C2 -101.3(5)
Ir4 C1 B3 C2 -148.6(4)
C13 C1 B3 B7 136.8(5)
C2 C1 B3 B7 33.3(4)
B6 C1 B3 B7 -0.9(6)
B5 C1 B3 B7 -68.0(5)
Ir4 C1 B3 B7 -115.3(4)
C13 C1 B3 B8 -161.6(5)
C2 C1 B3 B8 94.9(5)
B6 C1 B3 B8 60.7(6)
B5 C1 B3 B8 -6.4(6)
Ir4 C1 B3 B8 -53.7(3)
C13 C1 B3 Ir4 -108.0(5)
C2 C1 B3 Ir4 148.6(4)
B6 C1 B3 Ir4 114.3(4)
B5 C1 B3 Ir4 47.3(4)
C14 C2 B3 C1 -107.9(6)
B7 C2 B3 C1 140.5(5)
B11 C2 B3 C1 102.8(5)
B6 C2 B3 C1 34.0(5)
C14 C2 B3 B7 111.5(6)
C1 C2 B3 B7 -140.5(5)
B11 C2 B3 B7 -37.7(5)
B6 C2 B3 B7 -106.5(5)
C14 C2 B3 B8 148.2(5)
C1 C2 B3 B8 -103.9(5)
B7 C2 B3 B8 36.6(4)
B11 C2 B3 B8 -1.1(6)
B6 C2 B3 B8 -69.9(6)
C14 C2 B3 Ir4 -141.7(5)
C1 C2 B3 Ir4 -33.7(4)
B7 C2 B3 Ir4 106.8(5)
B11 C2 B3 Ir4 69.1(6)
B6 C2 B3 Ir4 0.3(6)
C13 C1 B5 B6 -99.6(6)
C2 C1 B5 B6 39.4(4)
B3 C1 B5 B6 105.9(5)
Ir4 C1 B5 B6 154.0(4)
C13 C1 B5 B10 -136.9(6)
C2 C1 B5 B10 2.1(6)
B3 C1 B5 B10 68.6(6)
B6 C1 B5 B10 -37.3(4)
Ir4 C1 B5 B10 116.7(4)
C13 C1 B5 B9 161.3(5)
C2 C1 B5 B9 -59.7(6)
B3 C1 B5 B9 6.9(6)
B6 C1 B5 B9 -99.0(5)
Ir4 C1 B5 B9 54.9(4)
C13 C1 B5 Ir4 106.4(6)
C2 C1 B5 Ir4 -114.6(4)
B3 C1 B5 Ir4 -48.0(4)
B6 C1 B5 Ir4 -154.0(4)
C14 C2 B6 C1 107.6(6)
B7 C2 B6 C1 -102.3(5)
B11 C2 B6 C1 -141.3(5)
B3 C2 B6 C1 -33.6(4)
C14 C2 B6 B10 -149.9(6)
C1 C2 B6 B10 102.5(5)
B7 C2 B6 B10 0.2(7)
B11 C2 B6 B10 -38.7(5)
B3 C2 B6 B10 68.9(6)
C14 C2 B6 B11 -111.2(6)
C1 C2 B6 B11 141.3(5)
B7 C2 B6 B11 38.9(5)
B3 C2 B6 B11 107.6(5)
C14 C2 B6 B5 145.8(6)
C1 C2 B6 B5 38.2(4)
B7 C2 B6 B5 -64.1(6)
B11 C2 B6 B5 -103.0(5)
B3 C2 B6 B5 4.6(6)
C13 C1 B6 C2 -106.4(6)
B3 C1 B6 C2 34.8(5)
B5 C1 B6 C2 136.5(5)
Ir4 C1 B6 C2 109.2(5)
C13 C1 B6 B10 156.8(5)
C2 C1 B6 B10 -96.8(5)
B3 C1 B6 B10 -61.9(6)
B5 C1 B6 B10 39.7(5)
Ir4 C1 B6 B10 12.4(6)
C13 C1 B6 B11 -140.1(5)
C2 C1 B6 B11 -33.7(4)
B3 C1 B6 B11 1.1(7)
B5 C1 B6 B11 102.8(5)
Ir4 C1 B6 B11 75.5(6)
C13 C1 B6 B5 117.1(6)
C2 C1 B6 B5 -136.5(5)
B3 C1 B6 B5 -101.7(5)
Ir4 C1 B6 B5 -27.3(4)
C1 B5 B6 C2 -37.4(4)
B10 B5 B6 C2 99.0(5)
B9 B5 B6 C2 62.7(6)
Ir4 B5 B6 C2 -8.6(7)
B10 B5 B6 C1 136.5(5)
B9 B5 B6 C1 100.1(5)
Ir4 B5 B6 C1 28.9(4)
C1 B5 B6 B10 -136.5(5)
B9 B5 B6 B10 -36.4(4)
Ir4 B5 B6 B10 -107.6(5)
C1 B5 B6 B11 -98.7(5)
B10 B5 B6 B11 37.8(5)
B9 B5 B6 B11 1.5(6)
Ir4 B5 B6 B11 -69.8(6)
C14 C2 B7 B12 148.8(6)
C1 C2 B7 B12 -67.8(6)
B11 C2 B7 B12 37.6(5)
B6 C2 B7 B12 -1.0(6)
B3 C2 B7 B12 -104.0(5)
C14 C2 B7 B8 -146.2(6)
C1 C2 B7 B8 -2.8(6)
B11 C2 B7 B8 102.6(5)
B6 C2 B7 B8 64.0(6)
B3 C2 B7 B8 -39.1(4)
C14 C2 B7 B11 111.2(6)
C1 C2 B7 B11 -105.4(5)
B6 C2 B7 B11 -38.5(5)
B3 C2 B7 B11 -141.6(5)
C14 C2 B7 B3 -107.1(6)
C1 C2 B7 B3 36.3(4)
B11 C2 B7 B3 141.6(5)
B6 C2 B7 B3 103.1(5)
C1 B3 B7 C2 -33.7(4)
B8 B3 B7 C2 -137.4(5)
Ir4 B3 B7 C2 -107.5(5)
C1 B3 B7 B12 63.8(5)
C2 B3 B7 B12 97.5(5)
B8 B3 B7 B12 -39.9(4)
Ir4 B3 B7 B12 -10.0(6)
C1 B3 B7 B8 103.7(5)
C2 B3 B7 B8 137.4(5)
Ir4 B3 B7 B8 30.0(4)
C1 B3 B7 B11 0.4(6)
C2 B3 B7 B11 34.1(4)
B8 B3 B7 B11 -103.3(5)
Ir4 B3 B7 B11 -73.4(5)
C2 B7 B8 B9 -60.5(6)
B12 B7 B8 B9 37.6(4)
B11 B7 B8 B9 2.2(6)
B3 B7 B8 B9 -99.1(5)
C2 B7 B8 B12 -98.1(5)
B11 B7 B8 B12 -35.4(5)
B3 B7 B8 B12 -136.7(5)
C2 B7 B8 B3 38.6(4)
B12 B7 B8 B3 136.7(5)
B11 B7 B8 B3 101.3(5)
C2 B7 B8 Ir4 8.9(6)
B12 B7 B8 Ir4 107.0(5)
B11 B7 B8 Ir4 71.7(6)
B3 B7 B8 Ir4 -29.6(4)
C1 B3 B8 B7 -95.9(5)
C2 B3 B8 B7 -35.7(4)
Ir4 B3 B8 B7 -151.3(4)
C1 B3 B8 B9 3.1(6)
C2 B3 B8 B9 63.4(5)
B7 B3 B8 B9 99.1(5)
Ir4 B3 B8 B9 -52.2(3)
C1 B3 B8 B12 -58.2(5)
C2 B3 B8 B12 2.0(6)
B7 B3 B8 B12 37.7(4)
Ir4 B3 B8 B12 -113.6(4)
C1 B3 B8 Ir4 55.3(4)
C2 B3 B8 Ir4 115.6(4)
B7 B3 B8 Ir4 151.3(4)
B7 B8 B9 B12 -37.6(4)
B3 B8 B9 B12 -99.7(5)
Ir4 B8 B9 B12 -152.0(4)
B7 B8 B9 B10 -0.7(6)
B12 B8 B9 B10 36.9(4)
B3 B8 B9 B10 -62.8(5)
Ir4 B8 B9 B10 -115.1(4)
B7 B8 B9 B5 63.1(6)
B12 B8 B9 B5 100.7(5)
B3 B8 B9 B5 1.1(6)
Ir4 B8 B9 B5 -51.2(4)
B7 B8 B9 S1 -141.8(5)
B12 B8 B9 S1 -104.2(6)
B3 B8 B9 S1 156.1(4)
Ir4 B8 B9 S1 103.8(5)
B7 B8 B9 Ir4 114.3(4)
B12 B8 B9 Ir4 152.0(4)
B3 B8 B9 Ir4 52.3(3)
C1 B5 B9 B12 59.3(6)
B6 B5 B9 B12 -1.8(6)
B10 B5 B9 B12 -37.8(4)
Ir4 B5 B9 B12 116.3(4)
C1 B5 B9 B10 97.1(5)
B6 B5 B9 B10 36.0(4)
Ir4 B5 B9 B10 154.1(4)
C1 B5 B9 B8 -4.8(6)
B6 B5 B9 B8 -65.9(6)
B10 B5 B9 B8 -101.9(5)
Ir4 B5 B9 B8 52.2(4)
C1 B5 B9 S1 -160.8(4)
B6 B5 B9 S1 138.1(5)
B10 B5 B9 S1 102.1(5)
Ir4 B5 B9 S1 -103.8(5)
C1 B5 B9 Ir4 -57.0(4)
B6 B5 B9 Ir4 -118.1(4)
B10 B5 B9 Ir4 -154.1(4)
C2 B6 B10 B11 38.0(4)
C1 B6 B10 B11 99.0(5)
B5 B6 B10 B11 137.9(5)
C2 B6 B10 B12 0.6(6)
C1 B6 B10 B12 61.7(6)
B11 B6 B10 B12 -37.3(5)
B5 B6 B10 B12 100.6(5)
C2 B6 B10 B9 -62.5(6)
C1 B6 B10 B9 -1.5(6)
B11 B6 B10 B9 -100.5(5)
B5 B6 B10 B9 37.4(5)
C2 B6 B10 B5 -99.9(5)
C1 B6 B10 B5 -38.9(4)
B11 B6 B10 B5 -137.9(5)
B12 B9 B10 B6 100.4(5)
B8 B9 B10 B6 63.0(6)
B5 B9 B10 B6 -37.1(5)
S1 B9 B10 B6 -151.3(4)
Ir4 B9 B10 B6 -10.0(6)
B12 B9 B10 B11 36.3(5)
B8 B9 B10 B11 -1.0(6)
B5 B9 B10 B11 -101.2(5)
S1 B9 B10 B11 144.6(4)
Ir4 B9 B10 B11 -74.1(6)
B8 B9 B10 B12 -37.3(4)
B5 B9 B10 B12 -137.5(5)
S1 B9 B10 B12 108.3(5)
Ir4 B9 B10 B12 -110.4(5)
B12 B9 B10 B5 137.5(5)
B8 B9 B10 B5 100.1(5)
S1 B9 B10 B5 -114.2(5)
Ir4 B9 B10 B5 27.1(4)
C1 B5 B10 B6 37.3(4)
B9 B5 B10 B6 138.5(5)
Ir4 B5 B10 B6 111.2(5)
C1 B5 B10 B11 -0.6(6)
B6 B5 B10 B11 -37.9(5)
B9 B5 B10 B11 100.6(5)
Ir4 B5 B10 B11 73.3(6)
C1 B5 B10 B12 -63.5(6)
B6 B5 B10 B12 -100.7(5)
B9 B5 B10 B12 37.8(4)
Ir4 B5 B10 B12 10.5(7)
C1 B5 B10 B9 -101.3(5)
B6 B5 B10 B9 -138.5(5)
Ir4 B5 B10 B9 -27.3(4)
C14 C2 B11 B12 -148.6(6)
C1 C2 B11 B12 65.9(6)
B7 C2 B11 B12 -37.8(4)
B6 C2 B11 B12 102.3(5)
B3 C2 B11 B12 -0.4(7)
C14 C2 B11 B10 147.9(6)
C1 C2 B11 B10 2.4(6)
B7 C2 B11 B10 -101.3(5)
B6 C2 B11 B10 38.8(5)
B3 C2 B11 B10 -63.9(6)
C14 C2 B11 B6 109.2(6)
C1 C2 B11 B6 -36.4(5)
B7 C2 B11 B6 -140.1(5)
B3 C2 B11 B6 -102.6(5)
C14 C2 B11 B7 -110.8(6)
C1 C2 B11 B7 103.7(5)
B6 C2 B11 B7 140.1(5)
B3 C2 B11 B7 37.4(5)
B6 B10 B11 C2 -38.5(4)
B12 B10 B11 C2 99.4(5)
B9 B10 B11 C2 63.0(6)
B5 B10 B11 C2 -1.0(6)
B6 B10 B11 B12 -137.9(5)
B9 B10 B11 B12 -36.4(4)
B5 B10 B11 B12 -100.3(5)
B12 B10 B11 B6 137.9(5)
B9 B10 B11 B6 101.5(5)
B5 B10 B11 B6 37.6(4)
B6 B10 B11 B7 -99.1(5)
B12 B10 B11 B7 38.8(4)
B9 B10 B11 B7 2.4(6)
B5 B10 B11 B7 -61.6(6)
C1 B6 B11 C2 33.7(4)
B10 B6 B11 C2 135.7(5)
B5 B6 B11 C2 97.0(5)
C2 B6 B11 B12 -97.6(5)
C1 B6 B11 B12 -63.9(6)
B10 B6 B11 B12 38.1(5)
B5 B6 B11 B12 -0.6(6)
C2 B6 B11 B10 -135.7(5)
C1 B6 B11 B10 -102.0(5)
B5 B6 B11 B10 -38.7(5)
C2 B6 B11 B7 -34.5(4)
C1 B6 B11 B7 -0.8(6)
B10 B6 B11 B7 101.2(5)
B5 B6 B11 B7 62.5(6)
B12 B7 B11 C2 -137.0(5)
B8 B7 B11 C2 -100.7(5)
B3 B7 B11 C2 -34.9(4)
C2 B7 B11 B12 137.0(5)
B8 B7 B11 B12 36.3(5)
B3 B7 B11 B12 102.2(5)
C2 B7 B11 B10 97.8(5)
B12 B7 B11 B10 -39.2(5)
B8 B7 B11 B10 -2.9(6)
B3 B7 B11 B10 62.9(6)
C2 B7 B11 B6 35.1(5)
B12 B7 B11 B6 -101.9(5)
B8 B7 B11 B6 -65.6(6)
B3 B7 B11 B6 0.2(6)
C2 B11 B12 B7 36.8(4)
B10 B11 B12 B7 136.4(5)
B6 B11 B12 B7 98.9(5)
C2 B11 B12 B9 -62.6(6)
B10 B11 B12 B9 37.0(4)
B6 B11 B12 B9 -0.5(6)
B7 B11 B12 B9 -99.4(5)
C2 B11 B12 B10 -99.6(5)
B6 B11 B12 B10 -37.5(5)
B7 B11 B12 B10 -136.4(5)
C2 B11 B12 B8 1.7(6)
B10 B11 B12 B8 101.3(5)
B6 B11 B12 B8 63.8(6)
B7 B11 B12 B8 -35.1(4)
C2 B7 B12 B11 -37.3(4)
B8 B7 B12 B11 -140.9(5)
B3 B7 B12 B11 -101.0(5)
C2 B7 B12 B9 65.0(6)
B8 B7 B12 B9 -38.7(4)
B11 B7 B12 B9 102.2(5)
B3 B7 B12 B9 1.2(6)
C2 B7 B12 B10 1.3(6)
B8 B7 B12 B10 -102.4(5)
B11 B7 B12 B10 38.5(5)
B3 B7 B12 B10 -62.5(6)
C2 B7 B12 B8 103.7(5)
B11 B7 B12 B8 140.9(5)
B3 B7 B12 B8 39.9(4)
B10 B9 B12 B11 -36.6(5)
B8 B9 B12 B11 102.2(5)
B5 B9 B12 B11 1.5(6)
S1 B9 B12 B11 -140.7(4)
Ir4 B9 B12 B11 72.1(6)
B10 B9 B12 B7 -100.6(5)
B8 B9 B12 B7 38.2(4)
B5 B9 B12 B7 -62.6(6)
S1 B9 B12 B7 155.3(4)
Ir4 B9 B12 B7 8.1(6)
B8 B9 B12 B10 138.8(5)
B5 B9 B12 B10 38.0(4)
S1 B9 B12 B10 -104.1(5)
Ir4 B9 B12 B10 108.7(5)
B10 B9 B12 B8 -138.8(5)
B5 B9 B12 B8 -100.8(5)
S1 B9 B12 B8 117.1(5)
Ir4 B9 B12 B8 -30.1(4)
B6 B10 B12 B11 37.8(5)
B9 B10 B12 B11 139.1(5)
B5 B10 B12 B11 101.0(5)
B6 B10 B12 B7 -1.2(6)
B11 B10 B12 B7 -39.0(5)
B9 B10 B12 B7 100.1(5)
B5 B10 B12 B7 62.0(6)
B6 B10 B12 B9 -101.3(5)
B11 B10 B12 B9 -139.1(5)
B5 B10 B12 B9 -38.1(4)
B6 B10 B12 B8 -64.0(6)
B11 B10 B12 B8 -101.8(5)
B9 B10 B12 B8 37.3(4)
B5 B10 B12 B8 -0.8(6)
B7 B8 B12 B11 35.7(5)
B9 B8 B12 B11 -100.9(5)
B3 B8 B12 B11 -2.4(6)
Ir4 B8 B12 B11 -72.2(5)
B9 B8 B12 B7 -136.6(5)
B3 B8 B12 B7 -38.0(4)
Ir4 B8 B12 B7 -107.8(5)
B7 B8 B12 B9 136.6(5)
B3 B8 B12 B9 98.6(5)
Ir4 B8 B12 B9 28.7(4)
B7 B8 B12 B10 99.2(5)
B9 B8 B12 B10 -37.4(5)
B3 B8 B12 B10 61.2(6)
Ir4 B8 B12 B10 -8.6(6)
C23 C16 C17 C18 3.1(10)
Ir4 C16 C17 C18 109.1(6)
C23 C16 C17 Ir4 -106.0(6)
C16 C17 C18 C19 -96.3(7)
Ir4 C17 C18 C19 -13.3(7)
C17 C18 C19 C20 30.2(8)
C18 C19 C20 C21 47.0(8)
C18 C19 C20 Ir4 -33.8(7)
C19 C20 C21 C22 5.4(10)
Ir4 C20 C21 C22 109.5(6)
C19 C20 C21 Ir4 -104.1(6)
C20 C21 C22 C23 -95.9(7)
Ir4 C21 C22 C23 -11.7(7)
C17 C16 C23 C22 49.2(9)
Ir4 C16 C23 C22 -31.6(7)
C21 C22 C23 C16 27.4(8)
